data_2237940
loop_
_publ_author_name
'Kaur, Manpreet'
'Butcher, Ray J.'
'Jasinski, Jerry P.'
'Yathirajan, H. S.'
'Siddaraju, B. P.'

_publ_section_title
;
 Methyl 2-{2-[(2-methylphenoxy)methyl]phenyl}-2-oxoacetate
;
_journal_coeditor_code LH5601
_journal_issue 5
_journal_name_full 'Acta Crystallographica Section E'
_journal_page_first o671
_journal_paper_doi 10.1107/S1600536813008878
_journal_volume 69
_journal_year 2013
_chemical_formula_iupac 'C17 H16 O4'
_chemical_formula_moiety 'C17 H16 O4'
_chemical_formula_sum 'C17 H16 O4'
_chemical_formula_weight 284.30
_chemical_name_systematic
;
Methyl 2-{2-[(2-methylphenoxy)methyl]phenyl}-2-oxoacetate
;
_space_group_crystal_system monoclinic
_space_group_IT_number 15
_space_group_name_Hall '-C 2yc'
_space_group_name_H-M_alt 'C 1 2/c 1'
_symmetry_space_group_name_Hall '-C 2yc'
_symmetry_space_group_name_H-M 'C 1 2/c 1'
_atom_sites_solution_hydrogens geom
_cell_angle_alpha 90
_cell_angle_beta 108.514(4)
_cell_angle_gamma 90
_cell_formula_units_Z 8
_cell_length_a 31.6697(11)
_cell_length_b 7.5883(2)
_cell_length_c 12.5915(6)
_cell_measurement_reflns_used 3111
_cell_measurement_temperature 123(2)
_cell_measurement_theta_max 75.2820
_cell_measurement_theta_min 2.9405
_cell_volume 2869.4(2)
_computing_cell_refinement 'CrysAlis PRO (Agilent, 2012)'
_computing_data_collection 'CrysAlis PRO (Agilent, 2012)'
_computing_data_reduction 'CrysAlis PRO (Agilent, 2012)'
_computing_molecular_graphics 'OLEX2 (Dolomanov <i>et al.</i>, 2009)'
_computing_publication_material 'OLEX2 (Dolomanov <i>et al.</i>, 2009)'
_computing_structure_refinement 'SHELXL2012 (Sheldrick, 2008)'
_computing_structure_solution 'SHELXS97 (Sheldrick, 2008)'
_diffrn_ambient_temperature 123(2)
_diffrn_detector_area_resol_mean 10.5081
_diffrn_measured_fraction_theta_full 0.998
_diffrn_measured_fraction_theta_max 0.969
_diffrn_measurement_device_type 'Agilent Xcalibur (Ruby, Gemini)'
_diffrn_measurement_method '\w scans'
_diffrn_radiation_type CuK\a
_diffrn_radiation_wavelength 1.54184
_diffrn_reflns_av_R_equivalents 0.0211
_diffrn_reflns_limit_h_max 35
_diffrn_reflns_limit_h_min -39
_diffrn_reflns_limit_k_max 9
_diffrn_reflns_limit_k_min -8
_diffrn_reflns_limit_l_max 15
_diffrn_reflns_limit_l_min -12
_diffrn_reflns_number 5506
_diffrn_reflns_theta_full 67.500
_diffrn_reflns_theta_max 75.464
_diffrn_reflns_theta_min 2.943
_exptl_absorpt_coefficient_mu 0.768
_exptl_absorpt_correction_T_max 1.00000
_exptl_absorpt_correction_T_min 0.92073
_exptl_absorpt_correction_type multi-scan
_exptl_absorpt_process_details
;
(CrysAlis RED; Agilent, 2012)
;
_exptl_crystal_colour colorless
_exptl_crystal_density_diffrn 1.316
_exptl_crystal_density_method 'not measured'
_exptl_crystal_description prism
_exptl_crystal_F_000 1200
_exptl_crystal_size_max 0.47
_exptl_crystal_size_mid 0.34
_exptl_crystal_size_min 0.14
_refine_diff_density_max 0.226
_refine_diff_density_min -0.197
_refine_ls_extinction_method none
_refine_ls_goodness_of_fit_ref 1.069
_refine_ls_hydrogen_treatment constr
_refine_ls_matrix_type full
_refine_ls_number_parameters 192
_refine_ls_number_reflns 2897
_refine_ls_number_restraints 0
_refine_ls_restrained_S_all 1.069
_refine_ls_R_factor_all 0.0435
_refine_ls_R_factor_gt 0.0384
_refine_ls_shift/su_max 0.001
_refine_ls_shift/su_mean 0.000
_refine_ls_structure_factor_coef Fsqd
_refine_ls_weighting_details
;
w=1/[\s^2^(Fo^2^)+(0.0554P)^2^+1.2142P], where P=(Fo^2^+2Fc^2^)/3
;
_refine_ls_weighting_scheme calc
_refine_ls_wR_factor_gt 0.1023
_refine_ls_wR_factor_ref 0.1067
_reflns_number_gt 2551
_reflns_number_total 2897
_reflns_threshold_expression I>2\s(I)
_cod_data_source_file lh5601.cif
_cod_data_source_block I
_cod_database_code 2237940
_cod_database_fobs_code 2237940
_shelx_space_group_comment
;
The symmetry employed for this shelxl refinement is uniquely defined
by the following loop, which should always be used as a source of
symmetry information in preference to the above space-group names.
They are only intended as comments.
;
_shelxl_version_number .000002012

loop_
_space_group_symop_operation_xyz
'x, y, z'
'-x, y, -z+1/2'
'x+1/2, y+1/2, z'
'-x+1/2, y+1/2, -z+1/2'
'-x, -y, -z'
'x, -y, z-1/2'
'-x+1/2, -y+1/2, -z'
'x+1/2, -y+1/2, z-1/2'

loop_
_atom_site_type_symbol
_atom_site_label
_atom_site_fract_x
_atom_site_fract_y
_atom_site_fract_z
_atom_site_U_iso_or_equiv
_atom_site_adp_type
_atom_site_calc_flag
_atom_site_occupancy
O O1 0.15989(3) 0.23976(12) 0.71615(8) 0.0269(2) Uani d 1
O O2 0.05640(3) 0.09672(13) 0.83488(8) 0.0334(2) Uani d 1
O O3 -0.01120(3) 0.31730(14) 0.91715(8) 0.0328(2) Uani d 1
O O4 0.04621(3) 0.20101(15) 1.05392(8) 0.0345(3) Uani d 1
C C1 0.17209(4) 0.09964(17) 0.66403(10) 0.0228(3) Uani d 1
C C2 0.15067(4) -0.06284(18) 0.64687(10) 0.0257(3) Uani d 1
H H2 0.1261 -0.0829 0.6734 0.031 Uiso calc 1
C C3 0.16520(4) -0.19597(18) 0.59084(11) 0.0298(3) Uani d 1
H H3 0.1507 -0.3071 0.5795 0.036 Uiso calc 1
C C4 0.20081(5) -0.16704(19) 0.55151(11) 0.0315(3) Uani d 1
H H4 0.2105 -0.2572 0.5124 0.038 Uiso calc 1
C C5 0.22218(4) -0.00414(19) 0.57003(10) 0.0286(3) Uani d 1
H H5 0.2467 0.0149 0.5434 0.034 Uiso calc 1
C C6 0.20871(4) 0.13107(18) 0.62609(10) 0.0238(3) Uani d 1
C C7 0.23140(4) 0.30732(19) 0.64563(12) 0.0306(3) Uani d 1
H H7A 0.2576 0.3039 0.6200 0.046 Uiso calc 1
H H7B 0.2408 0.3351 0.7258 0.046 Uiso calc 1
H H7C 0.2107 0.3979 0.6039 0.046 Uiso calc 1
C C8 0.12311(4) 0.21425(17) 0.75746(11) 0.0243(3) Uani d 1
H H8A 0.1293 0.1145 0.8109 0.029 Uiso calc 1
H H8B 0.0958 0.1870 0.6947 0.029 Uiso calc 1
C C9 0.11668(4) 0.38121(17) 0.81511(10) 0.0224(3) Uani d 1
C C10 0.14305(4) 0.52884(18) 0.81747(11) 0.0267(3) Uani d 1
H H10 0.1648 0.5250 0.7802 0.032 Uiso calc 1
C C11 0.13820(4) 0.68171(18) 0.87322(11) 0.0287(3) Uani d 1
H H11 0.1566 0.7806 0.8735 0.034 Uiso calc 1
C C12 0.10674(4) 0.69138(17) 0.92858(11) 0.0278(3) Uani d 1
H H12 0.1033 0.7964 0.9662 0.033 Uiso calc 1
C C13 0.08042(4) 0.54612(17) 0.92822(10) 0.0247(3) Uani d 1
H H13 0.0591 0.5515 0.9668 0.030 Uiso calc 1
C C14 0.08456(4) 0.39122(17) 0.87205(10) 0.0222(3) Uani d 1
C C15 0.05692(4) 0.23845(17) 0.87950(10) 0.0243(3) Uani d 1
C C16 0.02595(4) 0.26027(16) 0.95160(11) 0.0240(3) Uani d 1
C C17 0.02123(5) 0.2110(2) 1.13287(13) 0.0395(4) Uani d 1
H H17A 0.0373 0.1474 1.2015 0.059 Uiso calc 1
H H17B -0.0082 0.1577 1.0994 0.059 Uiso calc 1
H H17C 0.0177 0.3347 1.1509 0.059 Uiso calc 1

loop_
_atom_site_aniso_label
_atom_site_aniso_U_11
_atom_site_aniso_U_22
_atom_site_aniso_U_33
_atom_site_aniso_U_12
_atom_site_aniso_U_13
_atom_site_aniso_U_23
O1 0.0267(4) 0.0268(5) 0.0336(5) -0.0032(4) 0.0187(4) -0.0044(4)
O2 0.0380(5) 0.0261(5) 0.0447(6) -0.0063(4) 0.0254(4) -0.0081(4)
O3 0.0250(5) 0.0420(6) 0.0332(5) 0.0060(4) 0.0117(4) -0.0003(4)
O4 0.0296(5) 0.0466(6) 0.0335(5) 0.0129(4) 0.0189(4) 0.0124(4)
C1 0.0212(5) 0.0276(6) 0.0205(5) 0.0017(5) 0.0080(4) -0.0008(5)
C2 0.0218(6) 0.0308(7) 0.0260(6) -0.0019(5) 0.0095(5) -0.0017(5)
C3 0.0296(7) 0.0288(7) 0.0302(7) -0.0023(5) 0.0084(5) -0.0042(5)
C4 0.0339(7) 0.0340(7) 0.0292(7) 0.0057(6) 0.0138(5) -0.0046(6)
C5 0.0265(6) 0.0366(7) 0.0269(6) 0.0047(5) 0.0143(5) 0.0027(5)
C6 0.0211(5) 0.0299(6) 0.0211(5) 0.0011(5) 0.0077(4) 0.0028(5)
C7 0.0281(6) 0.0338(7) 0.0345(7) -0.0043(5) 0.0163(5) 0.0008(6)
C8 0.0230(6) 0.0268(6) 0.0278(6) -0.0016(5) 0.0145(5) -0.0017(5)
C9 0.0218(5) 0.0251(6) 0.0204(5) 0.0013(5) 0.0068(4) 0.0010(5)
C10 0.0251(6) 0.0293(7) 0.0277(6) -0.0015(5) 0.0112(5) 0.0007(5)
C11 0.0272(6) 0.0251(6) 0.0329(7) -0.0035(5) 0.0083(5) 0.0008(5)
C12 0.0287(6) 0.0243(6) 0.0285(6) 0.0019(5) 0.0064(5) -0.0041(5)
C13 0.0226(6) 0.0275(6) 0.0247(6) 0.0032(5) 0.0086(4) -0.0009(5)
C14 0.0209(5) 0.0239(6) 0.0222(5) 0.0013(5) 0.0074(4) 0.0006(5)
C15 0.0227(6) 0.0264(6) 0.0261(6) 0.0015(5) 0.0109(5) 0.0001(5)
C16 0.0241(6) 0.0214(6) 0.0292(6) -0.0011(5) 0.0124(5) -0.0006(5)
C17 0.0421(8) 0.0485(9) 0.0376(8) 0.0142(7) 0.0265(6) 0.0154(7)

loop_
_atom_type_symbol
_atom_type_description
_atom_type_scat_dispersion_real
_atom_type_scat_dispersion_imag
_atom_type_scat_source
C C 0.0181 0.0091 'International Tables Vol C Tables 4.2.6.8 and 6.1.1.4'
H H 0.0000 0.0000 'International Tables Vol C Tables 4.2.6.8 and 6.1.1.4'
O O 0.0492 0.0322 'International Tables Vol C Tables 4.2.6.8 and 6.1.1.4'

loop_
_geom_angle_atom_site_label_1
_geom_angle_atom_site_label_2
_geom_angle_atom_site_label_3
_geom_angle
C1 O1 C8 117.10(10)
C16 O4 C17 116.53(10)
O1 C1 C2 124.43(11)
O1 C1 C6 114.82(11)
C2 C1 C6 120.75(12)
C1 C2 H2 120.0
C1 C2 C3 119.93(11)
C3 C2 H2 120.0
C2 C3 H3 119.9
C4 C3 C2 120.26(13)
C4 C3 H3 119.9
C3 C4 H4 120.4
C3 C4 C5 119.21(12)
C5 C4 H4 120.4
C4 C5 H5 119.0
C6 C5 C4 122.02(12)
C6 C5 H5 119.0
C1 C6 C7 119.89(11)
C5 C6 C1 117.83(12)
C5 C6 C7 122.28(11)
C6 C7 H7A 109.5
C6 C7 H7B 109.5
C6 C7 H7C 109.5
H7A C7 H7B 109.5
H7A C7 H7C 109.5
H7B C7 H7C 109.5
O1 C8 H8A 110.1
O1 C8 H8B 110.1
O1 C8 C9 108.15(10)
H8A C8 H8B 108.4
C9 C8 H8A 110.1
C9 C8 H8B 110.1
C10 C9 C8 121.03(11)
C10 C9 C14 117.85(11)
C14 C9 C8 121.09(11)
C9 C10 H10 119.3
C11 C10 C9 121.40(12)
C11 C10 H10 119.3
C10 C11 H11 119.7
C12 C11 C10 120.67(12)
C12 C11 H11 119.7
C11 C12 H12 120.5
C13 C12 C11 119.02(12)
C13 C12 H12 120.5
C12 C13 H13 119.4
C12 C13 C14 121.25(11)
C14 C13 H13 119.4
C9 C14 C15 121.69(11)
C13 C14 C9 119.81(11)
C13 C14 C15 118.40(11)
O2 C15 C14 126.15(11)
O2 C15 C16 116.80(11)
C14 C15 C16 117.05(11)
O3 C16 O4 126.33(12)
O3 C16 C15 124.09(12)
O4 C16 C15 109.53(10)
O4 C17 H17A 109.5
O4 C17 H17B 109.5
O4 C17 H17C 109.5
H17A C17 H17B 109.5
H17A C17 H17C 109.5
H17B C17 H17C 109.5

loop_
_geom_bond_atom_site_label_1
_geom_bond_atom_site_label_2
_geom_bond_distance
O1 C1 1.3681(15)
O1 C8 1.4315(13)
O2 C15 1.2111(16)
O3 C16 1.1981(16)
O4 C16 1.3224(16)
O4 C17 1.4560(15)
C1 C2 1.3907(18)
C1 C6 1.4078(16)
C2 H2 0.9500
C2 C3 1.3915(18)
C3 H3 0.9500
C3 C4 1.3855(19)
C4 H4 0.9500
C4 C5 1.393(2)
C5 H5 0.9500
C5 C6 1.3871(18)
C6 C7 1.5010(18)
C7 H7A 0.9800
C7 H7B 0.9800
C7 H7C 0.9800
C8 H8A 0.9900
C8 H8B 0.9900
C8 C9 1.5058(17)
C9 C10 1.3919(18)
C9 C14 1.4204(16)
C10 H10 0.9500
C10 C11 1.3894(19)
C11 H11 0.9500
C11 C12 1.3876(18)
C12 H12 0.9500
C12 C13 1.3810(19)
C13 H13 0.9500
C13 C14 1.3993(17)
C14 C15 1.4736(17)
C15 C16 1.5423(16)
C17 H17A 0.9800
C17 H17B 0.9800
C17 H17C 0.9800

loop_
_geom_hbond_atom_site_label_D
_geom_hbond_atom_site_label_H
_geom_hbond_atom_site_label_A
_geom_hbond_site_symmetry_A
_geom_hbond_distance_DH
_geom_hbond_distance_HA
_geom_hbond_distance_DA
_geom_hbond_angle_DHA
C17 H17A O2 6_556 0.98 2.44 3.3712(18) 157.8

loop_
_geom_torsion_atom_site_label_1
_geom_torsion_atom_site_label_2
_geom_torsion_atom_site_label_3
_geom_torsion_atom_site_label_4
_geom_torsion
O1 C1 C2 C3 178.72(11)
O1 C1 C6 C5 -178.46(11)
O1 C1 C6 C7 0.78(16)
O1 C8 C9 C10 2.58(16)
O1 C8 C9 C14 -175.27(10)
O2 C15 C16 O3 -92.56(17)
O2 C15 C16 O4 85.23(15)
C1 O1 C8 C9 177.79(10)
C1 C2 C3 C4 -0.34(19)
C2 C1 C6 C5 0.85(18)
C2 C1 C6 C7 -179.91(12)
C2 C3 C4 C5 0.8(2)
C3 C4 C5 C6 -0.5(2)
C4 C5 C6 C1 -0.35(19)
C4 C5 C6 C7 -179.57(12)
C6 C1 C2 C3 -0.51(19)
C8 O1 C1 C2 1.38(17)
C8 O1 C1 C6 -179.34(10)
C8 C9 C10 C11 -178.12(11)
C8 C9 C14 C13 177.75(11)
C8 C9 C14 C15 1.40(17)
C9 C10 C11 C12 0.1(2)
C9 C14 C15 O2 -4.4(2)
C9 C14 C15 C16 175.10(10)
C10 C9 C14 C13 -0.16(17)
C10 C9 C14 C15 -176.51(11)
C10 C11 C12 C13 0.47(19)
C11 C12 C13 C14 -0.85(19)
C12 C13 C14 C9 0.70(18)
C12 C13 C14 C15 177.17(11)
C13 C14 C15 O2 179.20(12)
C13 C14 C15 C16 -1.30(17)
C14 C9 C10 C11 -0.21(18)
C14 C15 C16 O3 87.90(16)
C14 C15 C16 O4 -94.31(13)
C17 O4 C16 O3 -1.9(2)
C17 O4 C16 C15 -179.59(12)
